data_2102430
loop_
_publ_author_name
'Marsh, Richard E.'

_publ_section_title
;
 Space group <i>Cc</i>: an update
;
_journal_issue 2
_journal_name_full 'Acta Crystallographica Section B'
_journal_page_first 252
_journal_page_last 253
_journal_paper_doi 10.1107/S0108768104003878
_journal_volume 60
_journal_year 2004
_chemical_formula_moiety 'C18 H14 O8 Zn, 2(H2 O)'
_chemical_formula_sum 'C18 H18 O10 Zn'
_space_group_crystal_system monoclinic
_space_group_IT_number 15
_space_group_name_Hall '-C 2yc'
_space_group_name_H-M_alt 'C 1 2/c 1'
_audit_creation_method CRYM
_cell_angle_alpha 90
_cell_angle_beta 108.02
_cell_angle_gamma 90
_cell_formula_units_Z 4
_cell_length_a 25.3450
_cell_length_b 7.2010
_cell_length_c 11.1370
_cell_volume 1932.904
_cod_data_source_file bk0142.cif
_cod_data_source_block TORQUM
_cod_depositor_comments
;
 Updating space group information and adding the symmetry operation list.

 Antanas Vaitkus,
 2018-06-14

 Marking attached hydrogen atoms.

 Antanas Vaitkus,
 2017-11-30

 Adding the _cell_formula_units_Z data item.

 Antanas Vaitkus,
 2017-08-05

  Added moiety chemical formula from Marsh (2004) paper.
  The summary chemical formula is calculated from moiety formula using
  AdHocParser
  (svn://www.crystallography.net/cod-tools/trunk/Formulae/AdHocParser.yp,
  revision 1441.)

  Andrius Merkys
  2013-11-11
;
_cod_original_sg_symbol_H-M C2/c
_cod_database_code 2102430

loop_
_space_group_symop_id
_space_group_symop_operation_xyz
1 x,y,z
2 -x,y,-z+1/2
3 -x,-y,-z
4 x,-y,z+1/2
5 x+1/2,y+1/2,z
6 -x+1/2,y+1/2,-z+1/2
7 -x+1/2,-y+1/2,-z
8 x+1/2,-y+1/2,z+1/2

loop_
_atom_site_label
_atom_site_type_symbol
_atom_site_fract_x
_atom_site_fract_y
_atom_site_fract_z
_atom_site_attached_hydrogens
Zn1 Zn 0.50000 0.08631 0.25000 0
O1 O 0.66163 -0.25996 0.43233 0
O2 O 0.59111 -0.45946 0.36680 0
O3 O 0.57613 -0.01960 0.30314 0
O4 O 0.53756 -0.11835 0.11048 0
C1 C 0.64624 -0.19343 0.09465 0
C2 C 0.69551 -0.26858 0.09008 0
C3 C 0.73205 -0.34275 0.19677 0
C4 C 0.72003 -0.34236 0.31114 0
C5 C 0.67044 -0.26526 0.31314 0
C6 C 0.63270 -0.19123 0.20708 0
C7 C 0.57812 -0.10755 0.20552 0
C8 C 0.61857 -0.35891 0.44713 0
C9 C 0.61147 -0.32116 0.57169 0
O9 O 0.51218 0.28135 0.38547 2
H1 H 0.62053 -0.14209 0.01973 0
H2 H 0.70415 -0.26981 0.01204 0
H3 H 0.76639 -0.39533 0.19364 0
H4 H 0.74573 -0.39372 0.38605 0
H5 H 0.58096 -0.39263 0.58061 0
H6 H 0.64469 -0.35487 0.63705 0
H7 H 0.60419 -0.19140 0.57816 0
